data_2021155
loop_
_publ_author_name
'\.Zes\/lawska, Ewa'
'Nitek, Wojciech'
'Marona, Henryk'
'Gunia-Krzy\.zak, Agnieszka'

_publ_section_title
;
 Cinnamamide pharmacophore for anticonvulsant activity: evidence from
 crystallographic studies
;
_journal_coeditor_code QS3071
_journal_issue 7
_journal_name_full 'Acta Crystallographica Section C Structural Chemistry'
_journal_paper_doi 10.1107/S2053229618007660
_journal_volume 74
_journal_year 2018
_chemical_formula_iupac 'C13 H17 N O2'
_chemical_formula_moiety 'C13 H17 N O2'
_chemical_formula_sum 'C13 H17 N O2'
_chemical_formula_weight 219.27
_chemical_name_common 'cinnamaide derivatives'
_chemical_name_systematic (2<i>E</i>)-<i>N</i>-(1-Hydroxy-2-methylpropan-2-yl)-3-phenylprop-2-enamide
_space_group_IT_number 14
_symmetry_cell_setting monoclinic
_symmetry_space_group_name_Hall '-P 2ybc'
_symmetry_space_group_name_H-M 'P 1 21/c 1'
_atom_sites_solution_hydrogens mixed
_audit_creation_method 'WinGX routine CIF_UPDATE'
_cell_angle_alpha 90
_cell_angle_beta 104.178(2)
_cell_angle_gamma 90
_cell_formula_units_Z 4
_cell_length_a 5.99200(10)
_cell_length_b 14.4510(4)
_cell_length_c 14.3460(3)
_cell_measurement_reflns_used 5360
_cell_measurement_temperature 100(2)
_cell_measurement_theta_max 27.485
_cell_measurement_theta_min 0.998
_cell_volume 1204.39(5)
_computing_cell_refinement
;
SCALEPACK (Otwinowski & Minor, 1997)
;
_computing_data_collection
;
COLLECT (Bruker, 2004)
;
_computing_data_reduction
;
DENZO and SCALEPACK (Otwinowski & Minor, 1997)
;
_computing_molecular_graphics
;
ORTEP-3 (Farrugia, 2012) and Mercury (Macrae <i>et al.</i>,
2008)
;
_computing_publication_material
;
publCIF (Westrip, 2010)
;
_computing_structure_refinement
;
SHELXL (Sheldrick, 2008) and SHELXL2014 (Sheldrick, 2015)
;
_diffrn_ambient_temperature 100(2)
_diffrn_detector_area_resol_mean 9
_diffrn_measured_fraction_theta_full 0.999
_diffrn_measured_fraction_theta_max 0.999
_diffrn_measurement_device '95mm CCD camera on \k-goniostat'
_diffrn_measurement_device_type 'Nonius KappaCCD'
_diffrn_measurement_method CCD
_diffrn_radiation_monochromator 'horizonally mounted graphite crystal'
_diffrn_radiation_type MoK\a
_diffrn_radiation_wavelength 0.71073
_diffrn_reflns_av_R_equivalents 0.033
_diffrn_reflns_limit_h_max 7
_diffrn_reflns_limit_h_min -7
_diffrn_reflns_limit_k_max 18
_diffrn_reflns_limit_k_min -18
_diffrn_reflns_limit_l_max 18
_diffrn_reflns_limit_l_min -18
_diffrn_reflns_number 9597
_diffrn_reflns_theta_full 25.242
_diffrn_reflns_theta_max 27.466
_diffrn_reflns_theta_min 2.819
_exptl_absorpt_coefficient_mu 0.081
_exptl_absorpt_correction_T_max 0.986
_exptl_absorpt_correction_T_min 0.938
_exptl_absorpt_correction_type multi-scan
_exptl_absorpt_process_details
;
(DENZO-SMN; Otwinowski & Minor, 1997)
;
_exptl_crystal_colour colourless
_exptl_crystal_density_diffrn 1.209
_exptl_crystal_density_method 'not measured'
_exptl_crystal_description prism
_exptl_crystal_F_000 472
_exptl_crystal_size_max 0.8
_exptl_crystal_size_mid 0.225
_exptl_crystal_size_min 0.175
_refine_diff_density_max 0.299
_refine_diff_density_min -0.282
_refine_ls_extinction_coef 0.057(5)
_refine_ls_extinction_expression Fc^*^=kFc[1+0.001xFc^2^\l^3^/sin(2\q)]^-1/4^
_refine_ls_extinction_method
;
SHELXL2014 (Sheldrick, 2015)
;
_refine_ls_goodness_of_fit_ref 1.047
_refine_ls_hydrogen_treatment mixed
_refine_ls_matrix_type full
_refine_ls_number_parameters 171
_refine_ls_number_reflns 2753
_refine_ls_number_restraints 0
_refine_ls_restrained_S_all 1.047
_refine_ls_R_factor_all 0.0578
_refine_ls_R_factor_gt 0.0443
_refine_ls_shift/su_max 0
_refine_ls_shift/su_mean 0
_refine_ls_structure_factor_coef Fsqd
_refine_ls_weighting_details 'w=1/[\s^2^(Fo^2^)+(0.0561P)^2^+0.4623P] where P=(Fo^2^+2Fc^2^)/3'
_refine_ls_weighting_scheme calc
_refine_ls_wR_factor_gt 0.1108
_refine_ls_wR_factor_ref 0.1209
_reflns_number_gt 2207
_reflns_number_total 2753
_reflns_threshold_expression 'I > 2\s(I)'
_cod_data_source_file qs3071sup1.cif
_cod_data_source_block 2
_cod_original_sg_symbol_H-M 'P 21/c'
_cod_database_code 2021155
_shelxl_version_number .2013

loop_
_symmetry_equiv_pos_as_xyz
'x, y, z'
'-x, y+1/2, -z+1/2'
'-x, -y, -z'
'x, -y-1/2, z-1/2'

loop_
_atom_site_type_symbol
_atom_site_label
_atom_site_fract_x
_atom_site_fract_y
_atom_site_fract_z
_atom_site_U_iso_or_equiv
_atom_site_adp_type
_atom_site_calc_flag
_atom_site_occupancy
_atom_site_disorder_assembly
_atom_site_disorder_group
C C9 -0.0940(2) -0.01844(9) 0.34394(9) 0.0223(3) Uani d 1 . .
H H9 -0.1054 0.0109 0.4003 0.027 Uiso calc 1 . .
C C8 -0.2620(2) -0.08122(9) 0.29948(10) 0.0249(3) Uani d 1 . .
H H8 -0.3844 -0.0943 0.3267 0.03 Uiso calc 1 . .
C C7 -0.2485(2) -0.12465(9) 0.21469(10) 0.0278(3) Uani d 1 . .
H H7 -0.3614 -0.1668 0.1854 0.033 Uiso calc 1 . .
C C6 -0.0676(2) -0.10540(10) 0.17371(10) 0.0282(3) Uani d 1 . .
H H6 -0.0598 -0.1337 0.1164 0.034 Uiso calc 1 . .
C C5 0.1028(2) -0.04350(9) 0.21858(9) 0.0240(3) Uani d 1 . .
H H5 0.2255 -0.0314 0.1913 0.029 Uiso calc 1 . .
C C4 0.0924(2) 0.00087(9) 0.30435(9) 0.0200(3) Uani d 1 . .
C C3 0.2791(2) 0.06461(9) 0.34958(9) 0.0212(3) Uani d 1 . .
H H3 0.4062 0.0661 0.3232 0.025 Uiso calc 1 . .
C C2 0.2859(2) 0.12042(9) 0.42416(9) 0.0221(3) Uani d 1 . .
H H2 0.1609 0.1228 0.4518 0.026 Uiso calc 1 . .
C C1 0.4915(2) 0.17893(9) 0.46361(9) 0.0204(3) Uani d 1 . .
O O1 0.66593(17) 0.17293(8) 0.43161(8) 0.0336(3) Uani d 1 . .
N N1 0.47124(19) 0.23621(8) 0.53389(8) 0.0246(3) Uani d 1 . .
H H1 0.328(4) 0.2400(13) 0.5460(13) 0.041(5) Uiso d 1 . .
C C10 0.6397(2) 0.30564(9) 0.58558(10) 0.0245(3) Uani d 1 . .
C C13 0.5663(4) 0.3288(2) 0.67665(19) 0.0768(11) Uani d 0.894(3) A 1
H H13A 0.4052 0.3435 0.6609 0.115 Uiso calc 0.894(3) A 1
H H13B 0.6528 0.3811 0.7074 0.115 Uiso calc 0.894(3) A 1
H H13C 0.5946 0.2767 0.7193 0.115 Uiso calc 0.894(3) A 1
C C12 0.6320(4) 0.38950(13) 0.52158(19) 0.0654(9) Uani d 0.894(3) A 1
H H12A 0.6701 0.3713 0.463 0.098 Uiso calc 0.894(3) A 1
H H12B 0.741 0.4347 0.5541 0.098 Uiso calc 0.894(3) A 1
H H12C 0.4802 0.4157 0.507 0.098 Uiso calc 0.894(3) A 1
C C11 0.8847(2) 0.26724(10) 0.61600(10) 0.0226(3) Uani d 0.894(3) A 1
H H11A 0.9731 0.3044 0.6685 0.027 Uiso calc 0.894(3) A 1
H H11B 0.8789 0.2046 0.6396 0.027 Uiso calc 0.894(3) A 1
C C13A 0.759(2) 0.2557(9) 0.6757(9) 0.025(3) Uiso d 0.106(3) A 2
H H13D 0.647 0.234 0.7082 0.037 Uiso calc 0.106(3) A 2
H H13E 0.8638 0.2972 0.717 0.037 Uiso calc 0.106(3) A 2
H H13F 0.843 0.204 0.6595 0.037 Uiso calc 0.106(3) A 2
C C12A 0.483(2) 0.3928(10) 0.6071(10) 0.030(3) Uiso d 0.106(3) A 2
H H12D 0.4078 0.422 0.5475 0.045 Uiso calc 0.106(3) A 2
H H12E 0.5798 0.4369 0.648 0.045 Uiso calc 0.106(3) A 2
H H12F 0.3687 0.3704 0.6383 0.045 Uiso calc 0.106(3) A 2
C C11A 0.803(2) 0.3483(9) 0.5319(9) 0.025(3) Uiso d 0.106(3) A 2
H H11C 0.8699 0.4052 0.5624 0.029 Uiso calc 0.106(3) A 2
H H11D 0.7253 0.361 0.4654 0.029 Uiso calc 0.106(3) A 2
O O2 0.99998(19) 0.26643(9) 0.53983(9) 0.0457(4) Uani d 1 . .
H H2O 0.901(4) 0.2350(16) 0.4926(17) 0.062(6) Uiso d 1 . .

loop_
_atom_site_aniso_label
_atom_site_aniso_U_11
_atom_site_aniso_U_22
_atom_site_aniso_U_33
_atom_site_aniso_U_12
_atom_site_aniso_U_13
_atom_site_aniso_U_23
C9 0.0222(6) 0.0194(6) 0.0246(6) 0.0013(5) 0.0041(5) -0.0009(5)
C8 0.0197(6) 0.0206(6) 0.0324(7) -0.0003(5) 0.0027(5) 0.0033(5)
C7 0.0258(7) 0.0212(6) 0.0302(7) -0.0010(5) -0.0049(5) -0.0011(5)
C6 0.0301(7) 0.0272(7) 0.0229(6) 0.0018(6) -0.0018(5) -0.0052(5)
C5 0.0231(6) 0.0252(7) 0.0221(6) 0.0016(5) 0.0025(5) -0.0021(5)
C4 0.0192(6) 0.0171(6) 0.0218(6) 0.0021(5) 0.0014(5) 0.0003(5)
C3 0.0191(6) 0.0213(6) 0.0233(6) -0.0008(5) 0.0057(5) -0.0012(5)
C2 0.0189(6) 0.0223(6) 0.0260(6) -0.0025(5) 0.0075(5) -0.0037(5)
C1 0.0190(6) 0.0200(6) 0.0229(6) -0.0010(5) 0.0067(5) -0.0021(5)
O1 0.0221(5) 0.0429(6) 0.0399(6) -0.0084(4) 0.0155(4) -0.0198(5)
N1 0.0165(5) 0.0282(6) 0.0310(6) -0.0060(4) 0.0095(5) -0.0130(5)
C10 0.0162(6) 0.0236(6) 0.0326(7) -0.0020(5) 0.0041(5) -0.0117(5)
C13 0.0309(10) 0.124(2) 0.0852(18) -0.0340(13) 0.0318(11) -0.0861(18)
C12 0.0456(12) 0.0200(9) 0.1000(19) -0.0051(8) -0.0408(12) 0.0072(10)
C11 0.0187(7) 0.0249(7) 0.0235(7) 0.0011(6) 0.0039(5) -0.0004(6)
O2 0.0222(5) 0.0688(9) 0.0520(7) -0.0169(5) 0.0205(5) -0.0343(6)

loop_
_atom_type_symbol
_atom_type_description
_atom_type_scat_dispersion_real
_atom_type_scat_dispersion_imag
_atom_type_scat_source
C C 0.0033 0.0016 'International Tables Vol C Tables 4.2.6.8 and 6.1.1.4'
H H 0 0 'International Tables Vol C Tables 4.2.6.8 and 6.1.1.4'
N N 0.0061 0.0033 'International Tables Vol C Tables 4.2.6.8 and 6.1.1.4'
O O 0.0106 0.006 'International Tables Vol C Tables 4.2.6.8 and 6.1.1.4'

loop_
_exptl_crystal_face_index_h
_exptl_crystal_face_index_k
_exptl_crystal_face_index_l
_exptl_crystal_face_perp_dist
0 1 1 0.05
0 -1 -1 0.156
0 1 -1 0.03
0 -1 1 0.145
3 6 -4 0.164
1 3 -3 0.101
-3 -1 3 0.161
-3 3 -1 0.137

loop_
_geom_angle_atom_site_label_1
_geom_angle_atom_site_label_2
_geom_angle_atom_site_label_3
_geom_angle
C8 C9 C4 120.31(12)
C8 C9 H9 119.8
C4 C9 H9 119.8
C7 C8 C9 120.42(13)
C7 C8 H8 119.8
C9 C8 H8 119.8
C6 C7 C8 120.11(13)
C6 C7 H7 119.9
C8 C7 H7 119.9
C7 C6 C5 119.74(13)
C7 C6 H6 120.1
C5 C6 H6 120.1
C6 C5 C4 120.96(13)
C6 C5 H5 119.5
C4 C5 H5 119.5
C9 C4 C5 118.46(12)
C9 C4 C3 122.82(11)
C5 C4 C3 118.72(11)
C2 C3 C4 127.12(12)
C2 C3 H3 116.4
C4 C3 H3 116.4
C3 C2 C1 120.64(12)
C3 C2 H2 119.7
C1 C2 H2 119.7
O1 C1 N1 124.28(12)
O1 C1 C2 120.84(11)
N1 C1 C2 114.88(11)
C1 N1 C10 128.32(11)
C1 N1 H1 116.3(12)
C10 N1 H1 114.7(12)
N1 C10 C13A 103.2(5)
N1 C10 C12 108.77(12)
N1 C10 C13 105.93(12)
C12 C10 C13 111.95(19)
N1 C10 C11A 117.7(5)
C13A C10 C11A 113.8(7)
N1 C10 C11 112.62(11)
C12 C10 C11 110.36(14)
C13 C10 C11 107.17(15)
N1 C10 C12A 105.1(5)
C13A C10 C12A 112.3(7)
C11A C10 C12A 104.7(7)
C10 C13 H13A 109.5
C10 C13 H13B 109.5
H13A C13 H13B 109.5
C10 C13 H13C 109.5
H13A C13 H13C 109.5
H13B C13 H13C 109.5
C10 C12 H12A 109.5
C10 C12 H12B 109.5
H12A C12 H12B 109.5
C10 C12 H12C 109.5
H12A C12 H12C 109.5
H12B C12 H12C 109.5
O2 C11 C10 113.25(12)
O2 C11 H11A 108.9
C10 C11 H11A 108.9
O2 C11 H11B 108.9
C10 C11 H11B 108.9
H11A C11 H11B 107.7
C10 C13A H13D 109.5
C10 C13A H13E 109.5
H13D C13A H13E 109.5
C10 C13A H13F 109.5
H13D C13A H13F 109.5
H13E C13A H13F 109.5
C10 C12A H12D 109.5
C10 C12A H12E 109.5
H12D C12A H12E 109.5
C10 C12A H12F 109.5
H12D C12A H12F 109.5
H12E C12A H12F 109.5
C10 C11A O2 102.2(7)
C10 C11A H11C 111.3
O2 C11A H11C 111.3
C10 C11A H11D 111.3
O2 C11A H11D 111.3
H11C C11A H11D 109.2
C11 O2 H2O 103.1(14)
C11A O2 H2O 89.0(15)

loop_
_geom_bond_atom_site_label_1
_geom_bond_atom_site_label_2
_geom_bond_distance
C9 C8 1.3888(18)
C9 C4 1.3995(18)
C9 H9 0.93
C8 C7 1.389(2)
C8 H8 0.93
C7 C6 1.382(2)
C7 H7 0.93
C6 C5 1.3911(19)
C6 H6 0.93
C5 C4 1.4025(17)
C5 H5 0.93
C4 C3 1.4716(17)
C3 C2 1.3325(18)
C3 H3 0.93
C2 C1 1.4869(17)
C2 H2 0.93
C1 O1 1.2433(15)
C1 N1 1.3327(16)
N1 C10 1.4863(16)
N1 H1 0.92(2)
C10 C13A 1.500(12)
C10 C12 1.514(3)
C10 C13 1.515(2)
C10 C11A 1.515(12)
C10 C11 1.5294(19)
C10 C12A 1.647(14)
C13 H13A 0.96
C13 H13B 0.96
C13 H13C 0.96
C12 H12A 0.96
C12 H12B 0.96
C12 H12C 0.96
C11 O2 1.4287(18)
C11 H11A 0.97
C11 H11B 0.97
C13A H13D 0.96
C13A H13E 0.96
C13A H13F 0.96
C12A H12D 0.96
C12A H12E 0.96
C12A H12F 0.96
C11A O2 1.657(13)
C11A H11C 0.97
C11A H11D 0.97
O2 H2O 0.90(2)

loop_
_geom_hbond_atom_site_label_D
_geom_hbond_atom_site_label_H
_geom_hbond_atom_site_label_A
_geom_hbond_site_symmetry_A
_geom_hbond_distance_DH
_geom_hbond_distance_HA
_geom_hbond_distance_DA
_geom_hbond_angle_DHA
N1 H1 O2 1_455 0.92(2) 1.98(2) 2.879(2) 165(2)
O2 H2O O1 . 0.90(2) 1.72(2) 2.592(2) 161(2)
C9 H9 O1 1_455 0.93 2.80 3.491(2) 131.5
C2 H2 O2 1_455 0.93 2.73 3.396(2) 129.7

loop_
_geom_torsion_atom_site_label_1
_geom_torsion_atom_site_label_2
_geom_torsion_atom_site_label_3
_geom_torsion_atom_site_label_4
_geom_torsion
C4 C9 C8 C7 -0.79(19)
C9 C8 C7 C6 -0.2(2)
C8 C7 C6 C5 1.0(2)
C7 C6 C5 C4 -0.9(2)
C8 C9 C4 C5 0.92(18)
C8 C9 C4 C3 -178.18(12)
C6 C5 C4 C9 -0.08(19)
C6 C5 C4 C3 179.06(12)
C9 C4 C3 C2 -9.2(2)
C5 C4 C3 C2 171.75(13)
C4 C3 C2 C1 178.09(12)
C3 C2 C1 O1 -4.3(2)
C3 C2 C1 N1 175.71(12)
O1 C1 N1 C10 2.5(2)
C2 C1 N1 C10 -177.48(12)
C1 N1 C10 C13A -97.5(5)
C1 N1 C10 C12 77.1(2)
C1 N1 C10 C13 -162.44(18)
C1 N1 C10 C11A 28.7(6)
C1 N1 C10 C11 -45.60(19)
C1 N1 C10 C12A 144.6(5)
N1 C10 C11 O2 80.34(15)
C13A C10 C11 O2 168.8(7)
C12 C10 C11 O2 -41.42(18)
C13 C10 C11 O2 -163.56(15)
C11A C10 C11 O2 -31.2(5)
C12A C10 C11 O2 -115.5(8)
N1 C10 C11A O2 -79.3(7)
C13A C10 C11A O2 41.5(9)
C12 C10 C11A O2 -168.7(10)
C13 C10 C11A O2 115.9(6)
C11 C10 C11A O2 24.9(4)
C12A C10 C11A O2 164.5(7)
C10 C11 O2 C11A 28.7(5)
C10 C11A O2 C11 -27.1(4)

_cod_database_fobs_code 2021155
